data_2212982
loop_
_publ_author_name
'Li-Ping Cao'
'Yu-Zhou Wang'
'Meng Gao'
'Bao-Han Zhou'

_publ_section_title
;
 1,4-Dimethoxyanthracene-9,10-dione
;
_journal_coeditor_code RK2008
_journal_issue 4
_journal_name_full 'Acta Crystallographica Section E'
_journal_page_first o1876
_journal_page_last o1877
_journal_paper_doi 10.1107/S1600536807012123
_journal_volume 63
_journal_year 2007
_chemical_formula_iupac 'C16 H12 O4'
_chemical_formula_moiety 'C16 H12 O4'
_chemical_formula_sum 'C16 H12 O4'
_chemical_formula_weight 268.26
_chemical_name_systematic
;
1,4-Dimethoxyanthracene-9,10-dione
;
_space_group_IT_number 62
_symmetry_cell_setting orthorhombic
_symmetry_space_group_name_Hall '-P 2ac 2n'
_symmetry_space_group_name_H-M 'P n m a'
_atom_sites_solution_hydrogens geom
_atom_sites_solution_primary direct
_atom_sites_solution_secondary difmap
_audit_creation_method SHELXL-97
_cell_angle_alpha 90.00
_cell_angle_beta 90.00
_cell_angle_gamma 90.00
_cell_formula_units_Z 4
_cell_length_a 7.0520(16)
_cell_length_b 14.662(3)
_cell_length_c 12.121(3)
_cell_measurement_reflns_used 3257
_cell_measurement_temperature 298(2)
_cell_measurement_theta_max 26.10
_cell_measurement_theta_min 2.18
_cell_volume 1253.3(5)
_computing_cell_refinement 'SAINT (Bruker, 2001)'
_computing_data_collection 'SMART (Bruker, 2001)'
_computing_data_reduction SAINT
_computing_molecular_graphics 'PLATON (Spek, 2003)'
_computing_publication_material PLATON
_computing_structure_refinement 'SHELXL97 (Sheldrick, 1997)'
_computing_structure_solution 'SHELXS97 (Sheldrick, 1997)'
_diffrn_ambient_temperature 298(2)
_diffrn_measured_fraction_theta_full 0.999
_diffrn_measured_fraction_theta_max 0.999
_diffrn_measurement_device_type 'Bruker SMART 4K CCD area-detector'
_diffrn_measurement_method '\f and \w'
_diffrn_radiation_monochromator graphite
_diffrn_radiation_source 'fine--focus sealed tube'
_diffrn_radiation_type MoK\a
_diffrn_radiation_wavelength 0.71073
_diffrn_reflns_av_R_equivalents 0.0290
_diffrn_reflns_av_sigmaI/netI 0.0246
_diffrn_reflns_limit_h_max 7
_diffrn_reflns_limit_h_min -9
_diffrn_reflns_limit_k_max 17
_diffrn_reflns_limit_k_min -18
_diffrn_reflns_limit_l_max 15
_diffrn_reflns_limit_l_min -15
_diffrn_reflns_number 7938
_diffrn_reflns_theta_full 27.00
_diffrn_reflns_theta_max 27.00
_diffrn_reflns_theta_min 2.18
_exptl_absorpt_coefficient_mu 0.103
_exptl_absorpt_correction_type none
_exptl_crystal_colour yellow
_exptl_crystal_density_diffrn 1.422
_exptl_crystal_density_method 'not measured'
_exptl_crystal_description block
_exptl_crystal_F_000 560
_exptl_crystal_size_max 0.30
_exptl_crystal_size_mid 0.15
_exptl_crystal_size_min 0.10
_refine_diff_density_max 0.227
_refine_diff_density_min -0.265
_refine_ls_extinction_method none
_refine_ls_goodness_of_fit_ref 1.071
_refine_ls_hydrogen_treatment constr
_refine_ls_matrix_type full
_refine_ls_number_parameters 92
_refine_ls_number_reflns 1420
_refine_ls_number_restraints 0
_refine_ls_restrained_S_all 1.071
_refine_ls_R_factor_all 0.0502
_refine_ls_R_factor_gt 0.0458
_refine_ls_shift/su_max 0.001
_refine_ls_shift/su_mean 0.000
_refine_ls_structure_factor_coef Fsqd
_refine_ls_weighting_details 'calc w=1/[\s^2^(Fo^2^)+(0.06P)^2^+0.3319P] where P=(Fo^2^+2Fc^2^)/3'
_refine_ls_weighting_scheme calc
_refine_ls_wR_factor_gt 0.1184
_refine_ls_wR_factor_ref 0.1219
_reflns_number_gt 1287
_reflns_number_total 1420
_reflns_threshold_expression I>2\s(I)
_cod_data_source_file rk2008.cif
_cod_data_source_block I
_cod_depositor_comments
;
The following automatic conversions were performed:
'_symmetry_cell_setting' value 'Orthorhombic' changed to 'orthorhombic'
according to '/home/saulius/struct/CIF-dictionaries/cif_core.dic'
dictionary named 'cif_core.dic' version 2.4.1 from 2010-06-29.

Automatic conversion script
Id: cif_fix_enum 1527 2010-12-29 10:47:43Z saulius 

The following automatic conversions were performed:

'_symmetry_cell_setting' value 'Orthorhombic' changed to
'orthorhombic' according to
/home/saulius/struct/CIF-dictionaries/cif_core.dic dictionary named
'cif_core.dic' version 2.4.1 from 2010-06-29.

Automatic conversion script
Id: cif_fix_values 1715 2011-07-08 13:25:40Z adriana 
;
_cod_original_cell_volume 1253.2(5)
_cod_database_code 2212982
_cod_database_fobs_code 2212982

loop_
_symmetry_equiv_pos_as_xyz
'x, y, z'
'-x+1/2, -y, z+1/2'
'-x, y+1/2, -z'
'x+1/2, -y+1/2, -z+1/2'
'-x, -y, -z'
'x-1/2, y, -z-1/2'
'x, -y-1/2, z'
'-x-1/2, y-1/2, z-1/2'

loop_
_atom_site_type_symbol
_atom_site_label
_atom_site_fract_x
_atom_site_fract_y
_atom_site_fract_z
_atom_site_U_iso_or_equiv
_atom_site_adp_type
_atom_site_calc_flag
_atom_site_refinement_flags
_atom_site_occupancy
C C1 0.0338(2) 0.34647(10) 0.61793(11) 0.0402(4) Uani d . 1
C C2 -0.1242(2) 0.29679(11) 0.65202(12) 0.0459(4) Uani d . 1
H H2 -0.2320 0.3278 0.6753 0.055 Uiso calc R 1
C C3 0.1941(2) 0.29832(9) 0.58120(11) 0.0353(3) Uani d . 1
C C4 -0.1249(2) 0.48880(12) 0.64556(15) 0.0564(5) Uani d . 1
H H4A -0.2276 0.4710 0.5982 0.085 Uiso calc R 1
H H4B -0.1011 0.5529 0.6371 0.085 Uiso calc R 1
H H4C -0.1579 0.4761 0.7209 0.085 Uiso calc R 1
C C5 0.36883(19) 0.34702(9) 0.54526(11) 0.0369(3) Uani d . 1
C C6 0.49592(19) 0.29749(9) 0.46779(11) 0.0359(3) Uani d . 1
C C7 0.6232(2) 0.34514(11) 0.40191(12) 0.0447(4) Uani d . 1
H H7 0.6270 0.4085 0.4040 0.054 Uiso calc R 1
C C8 0.7440(2) 0.29740(12) 0.33343(14) 0.0541(4) Uani d . 1
H H8 0.8260 0.3289 0.2869 0.065 Uiso calc R 1
O O1 0.04148(16) 0.43872(8) 0.61662(10) 0.0546(3) Uani d . 1
O O2 0.41099(16) 0.42274(7) 0.57774(10) 0.0541(4) Uani d . 1

loop_
_atom_site_aniso_label
_atom_site_aniso_U_11
_atom_site_aniso_U_22
_atom_site_aniso_U_33
_atom_site_aniso_U_12
_atom_site_aniso_U_13
_atom_site_aniso_U_23
C1 0.0365(8) 0.0486(8) 0.0355(7) 0.0065(6) -0.0010(6) -0.0002(6)
C2 0.0343(8) 0.0637(9) 0.0396(7) 0.0081(6) 0.0044(6) -0.0014(6)
C3 0.0316(7) 0.0417(8) 0.0326(6) 0.0024(5) -0.0013(5) 0.0005(5)
C4 0.0502(10) 0.0580(10) 0.0611(10) 0.0199(8) 0.0049(8) -0.0051(8)
C5 0.0341(7) 0.0368(7) 0.0397(7) 0.0027(6) -0.0022(6) 0.0018(5)
C6 0.0303(7) 0.0412(7) 0.0361(7) 0.0001(5) -0.0026(5) 0.0015(5)
C7 0.0429(9) 0.0445(8) 0.0466(8) -0.0025(7) 0.0030(6) 0.0043(6)
C8 0.0470(9) 0.0635(10) 0.0518(9) -0.0061(7) 0.0144(7) 0.0070(7)
O1 0.0450(7) 0.0479(7) 0.0708(8) 0.0120(5) 0.0106(5) -0.0013(5)
O2 0.0501(7) 0.0397(6) 0.0726(8) -0.0050(5) 0.0126(6) -0.0095(5)

loop_
_atom_type_symbol
_atom_type_description
_atom_type_scat_dispersion_real
_atom_type_scat_dispersion_imag
_atom_type_scat_source
C C 0.0033 0.0016 'International Tables Vol C Tables 4.2.6.8 and 6.1.1.4'
H H 0.0000 0.0000 'International Tables Vol C Tables 4.2.6.8 and 6.1.1.4'
O O 0.0106 0.0060 'International Tables Vol C Tables 4.2.6.8 and 6.1.1.4'

loop_
_geom_angle_atom_site_label_1
_geom_angle_atom_site_label_2
_geom_angle_atom_site_label_3
_geom_angle_site_symmetry_1
_geom_angle_site_symmetry_3
_geom_angle
O1 C1 C2 . . 123.88(13)
O1 C1 C3 . . 117.80(13)
C2 C1 C3 . . 118.32(14)
C2 C2 C1 7_565 . 121.50(9)
C2 C2 H2 7_565 . 119.2
C1 C2 H2 . . 119.2
C1 C3 C3 . 7_565 120.17(9)
C1 C3 C5 . . 121.15(13)
C3 C3 C5 7_565 . 118.64(7)
O1 C4 H4A . . 109.5
O1 C4 H4B . . 109.5
H4A C4 H4B . . 109.5
O1 C4 H4C . . 109.5
H4A C4 H4C . . 109.5
H4B C4 H4C . . 109.5
O2 C5 C6 . . 120.22(13)
O2 C5 C3 . . 123.08(13)
C6 C5 C3 . . 116.69(12)
C7 C6 C6 . 7_565 120.17(9)
C7 C6 C5 . . 120.43(13)
C6 C6 C5 7_565 . 119.22(7)
C8 C7 C6 . . 119.30(15)
C8 C7 H7 . . 120.3
C6 C7 H7 . . 120.3
C7 C8 C8 . 7_565 120.47(9)
C7 C8 H8 . . 119.8
C8 C8 H8 7_565 . 119.8
C1 O1 C4 . . 118.56(13)

loop_
_geom_bond_atom_site_label_1
_geom_bond_atom_site_label_2
_geom_bond_site_symmetry_2
_geom_bond_distance
C1 O1 . 1.3538(19)
C1 C2 . 1.394(2)
C1 C3 . 1.4046(19)
C2 C2 7_565 1.372(3)
C2 H2 . 0.9300
C3 C3 7_565 1.417(3)
C3 C5 . 1.4895(19)
C4 O1 . 1.4280(19)
C4 H4A . 0.9600
C4 H4B . 0.9600
C4 H4C . 0.9600
C5 O2 . 1.2149(17)
C5 C6 . 1.4874(19)
C6 C7 . 1.3899(19)
C6 C6 7_565 1.392(3)
C7 C8 . 1.380(2)
C7 H7 . 0.9300
C8 C8 7_565 1.390(3)
C8 H8 . 0.9300

loop_
_geom_hbond_atom_site_label_D
_geom_hbond_atom_site_label_H
_geom_hbond_atom_site_label_A
_geom_hbond_site_symmetry_A
_geom_hbond_distance_DH
_geom_hbond_distance_HA
_geom_hbond_distance_DA
_geom_hbond_angle_DHA
_geom_hbond_publ_flag
C7 H7 O2 5_666 0.93 2.50 3.421(2) 171.4 yes
